data_7022416
loop_
_publ_author_name
'Bratko, Ielyzaveta'
'Mallet-Ladeira, Sonia'
'Saffon, Nathalie'
'Teuma, Emmanuelle'
'G\'omez, Montserrat'

_publ_section_title
;
 9,10-Dihydroanthracenyl structures: original ligands for the synthesis of
 polymetallic complexes through selective \p-coordination.
;
_journal_issue 4
_journal_name_full 'Dalton transactions (Cambridge, England : 2003)'
_journal_page_first 1136
_journal_page_last 1143
_journal_paper_doi 10.1039/c2dt32586a
_journal_volume 42
_journal_year 2013
_chemical_formula_sum 'C24 H21 N'
_chemical_formula_weight 323.42
_chemical_name_systematic
;
?
;
_space_group_IT_number 2
_symmetry_cell_setting triclinic
_symmetry_space_group_name_Hall '-P 1'
_symmetry_space_group_name_H-M 'P -1'
_atom_sites_solution_hydrogens geom
_atom_sites_solution_primary direct
_atom_sites_solution_secondary difmap
_audit_creation_method SHELXL-97
_cell_angle_alpha 90.294(7)
_cell_angle_beta 97.462(6)
_cell_angle_gamma 105.779(6)
_cell_formula_units_Z 2
_cell_length_a 6.4935(10)
_cell_length_b 9.1390(16)
_cell_length_c 14.860(3)
_cell_measurement_reflns_used 4141
_cell_measurement_temperature 193(2)
_cell_measurement_theta_max 29.44
_cell_measurement_theta_min 2.32
_cell_volume 840.7(3)
_computing_cell_refinement 'Bruker SAINT'
_computing_data_collection 'Bruker APEX2'
_computing_data_reduction 'Bruker SAINT'
_computing_molecular_graphics 'Bruker SHELXTL'
_computing_publication_material 'Bruker SHELXTL'
_computing_structure_refinement 'SHELXL-97 (Sheldrick, 2008)'
_computing_structure_solution 'SHELXS-97 (Sheldrick, 2008)'
_diffrn_ambient_temperature 193(2)
_diffrn_measured_fraction_theta_full 0.990
_diffrn_measured_fraction_theta_max 0.990
_diffrn_measurement_device_type 'Bruker kappa APEX-II CCD Quazar'
_diffrn_measurement_method 'phi and omega scans'
_diffrn_radiation_monochromator graphite
_diffrn_radiation_source 'fine-focus sealed tube'
_diffrn_radiation_type MoK\a
_diffrn_radiation_wavelength 0.71073
_diffrn_reflns_av_R_equivalents 0.0364
_diffrn_reflns_av_sigmaI/netI 0.0407
_diffrn_reflns_limit_h_max 8
_diffrn_reflns_limit_h_min -8
_diffrn_reflns_limit_k_max 11
_diffrn_reflns_limit_k_min -12
_diffrn_reflns_limit_l_max 19
_diffrn_reflns_limit_l_min -19
_diffrn_reflns_number 15378
_diffrn_reflns_theta_full 28.28
_diffrn_reflns_theta_max 28.28
_diffrn_reflns_theta_min 5.14
_exptl_absorpt_coefficient_mu 0.073
_exptl_absorpt_correction_T_max 0.9985
_exptl_absorpt_correction_T_min 0.9504
_exptl_absorpt_correction_type multi-scan
_exptl_absorpt_process_details 'SADABS (Bruker-AXS)'
_exptl_crystal_colour colourless
_exptl_crystal_density_diffrn 1.278
_exptl_crystal_density_method 'not measured'
_exptl_crystal_description plate
_exptl_crystal_F_000 344
_exptl_crystal_size_max 0.70
_exptl_crystal_size_mid 0.30
_exptl_crystal_size_min 0.02
_refine_diff_density_max 0.226
_refine_diff_density_min -0.206
_refine_diff_density_rms 0.041
_refine_ls_extinction_method none
_refine_ls_goodness_of_fit_ref 1.026
_refine_ls_hydrogen_treatment constr
_refine_ls_matrix_type full
_refine_ls_number_parameters 226
_refine_ls_number_reflns 4138
_refine_ls_number_restraints 0
_refine_ls_restrained_S_all 1.026
_refine_ls_R_factor_all 0.0753
_refine_ls_R_factor_gt 0.0496
_refine_ls_shift/su_max 0.001
_refine_ls_shift/su_mean 0.000
_refine_ls_structure_factor_coef Fsqd
_refine_ls_weighting_details 'calc w=1/[\s^2^(Fo^2^)+(0.0462P)^2^+0.2667P] where P=(Fo^2^+2Fc^2^)/3'
_refine_ls_weighting_scheme calc
_refine_ls_wR_factor_gt 0.1086
_refine_ls_wR_factor_ref 0.1220
_reflns_number_gt 2949
_reflns_number_total 4138
_reflns_threshold_expression >2sigma(I)
_cod_data_source_file c2dt32586a.txt
_cod_data_source_block C
_cod_depositor_comments
;
The following automatic conversions were performed:

'_symmetry_cell_setting' value 'Triclinic' changed to 'triclinic'
according to /home/saulius/struct/CIF-dictionaries/cif_core.dic
dictionary named 'cif_core.dic' version 2.4.2 from 2011-04-26.

Automatic conversion script
Id: cif_fix_values 1891 2012-01-12 08:04:46Z andrius 
;
_cod_original_cell_volume 840.7(2)
_cod_original_sg_symbol_H-M P-1
_cod_database_code 7022416

loop_
_symmetry_equiv_pos_as_xyz
'x, y, z'
'-x, -y, -z'

loop_
_atom_site_label
_atom_site_type_symbol
_atom_site_fract_x
_atom_site_fract_y
_atom_site_fract_z
_atom_site_U_iso_or_equiv
_atom_site_adp_type
_atom_site_occupancy
_atom_site_symmetry_multiplicity
_atom_site_calc_flag
_atom_site_refinement_flags
N1 N 0.5486(2) 0.44658(16) 0.27303(9) 0.0374(3) Uani 1 1 d .
C1 C 0.5984(2) 0.83999(17) -0.04264(10) 0.0323(3) Uani 1 1 d .
H1 H 0.4716 0.8738 -0.0462 0.039 Uiso 1 1 calc R
C2 C 0.7103(3) 0.84933(19) -0.11711(11) 0.0407(4) Uani 1 1 d .
H2 H 0.6595 0.8898 -0.1717 0.049 Uiso 1 1 calc R
C3 C 0.8939(3) 0.8004(2) -0.11241(11) 0.0423(4) Uani 1 1 d .
H3 H 0.9699 0.8083 -0.1635 0.051 Uiso 1 1 calc R
C4 C 0.9686(2) 0.73963(18) -0.03343(11) 0.0352(4) Uani 1 1 d .
H4 H 1.0944 0.7048 -0.0306 0.042 Uiso 1 1 calc R
C5 C 1.1074(2) 0.84481(17) 0.27068(10) 0.0297(3) Uani 1 1 d .
H5 H 1.2311 0.8075 0.2744 0.036 Uiso 1 1 calc R
C6 C 1.1007(2) 0.95811(18) 0.33173(10) 0.0335(3) Uani 1 1 d .
H6 H 1.2212 1.0000 0.3766 0.040 Uiso 1 1 calc R
C7 C 0.9193(2) 1.01009(17) 0.32745(10) 0.0322(3) Uani 1 1 d .
H7 H 0.9154 1.0874 0.3697 0.039 Uiso 1 1 calc R
C8 C 0.7422(2) 0.95053(16) 0.26195(10) 0.0282(3) Uani 1 1 d .
H8 H 0.6171 0.9859 0.2597 0.034 Uiso 1 1 calc R
C9 C 0.5738(2) 0.76175(16) 0.12431(9) 0.0244(3) Uani 1 1 d .
H9 H 0.4457 0.8033 0.1210 0.029 Uiso 1 1 calc R
C10 C 0.9158(2) 0.66616(16) 0.13167(10) 0.0261(3) Uani 1 1 d .
H10 H 1.0517 0.6339 0.1340 0.031 Uiso 1 1 calc R
C11 C 0.8587(2) 0.72999(16) 0.04131(10) 0.0272(3) Uani 1 1 d .
C12 C 0.9335(2) 0.78647(16) 0.20443(10) 0.0252(3) Uani 1 1 d .
C13 C 0.7495(2) 0.83940(15) 0.20004(9) 0.0240(3) Uani 1 1 d .
C14 C 0.6732(2) 0.78104(16) 0.03674(10) 0.0263(3) Uani 1 1 d .
C15 C 0.5133(2) 0.58809(16) 0.14150(10) 0.0249(3) Uani 1 1 d .
H15 H 0.4027 0.5328 0.0907 0.030 Uiso 1 1 calc R
C16 C 0.7186(2) 0.53056(16) 0.14396(10) 0.0262(3) Uani 1 1 d .
H16 H 0.6954 0.4538 0.0928 0.031 Uiso 1 1 calc R
C17 C 0.7415(2) 0.45247(17) 0.23366(11) 0.0311(3) Uani 1 1 d .
H17A H 0.7547 0.3486 0.2231 0.037 Uiso 1 1 calc R
H17B H 0.8709 0.5113 0.2743 0.037 Uiso 1 1 calc R
C18 C 0.4281(2) 0.54550(17) 0.23183(10) 0.0277(3) Uani 1 1 d .
H18A H 0.4509 0.6377 0.2713 0.033 Uiso 1 1 calc R
H18B H 0.2717 0.4925 0.2214 0.033 Uiso 1 1 calc R
C19 C 0.5098(2) 0.37938(17) 0.35419(10) 0.0317(3) Uani 1 1 d .
C20 C 0.6499(3) 0.3012(2) 0.39758(11) 0.0407(4) Uani 1 1 d .
H20 H 0.7750 0.2974 0.3718 0.049 Uiso 1 1 calc R
C21 C 0.6081(3) 0.2296(2) 0.47740(12) 0.0500(5) Uani 1 1 d .
H21 H 0.7042 0.1762 0.5056 0.060 Uiso 1 1 calc R
C22 C 0.4300(3) 0.2344(2) 0.51672(12) 0.0498(5) Uani 1 1 d .
H22 H 0.4018 0.1839 0.5714 0.060 Uiso 1 1 calc R
C23 C 0.2926(3) 0.3135(2) 0.47577(11) 0.0439(4) Uani 1 1 d .
H23 H 0.1704 0.3189 0.5032 0.053 Uiso 1 1 calc R
C24 C 0.3300(2) 0.38525(19) 0.39531(11) 0.0358(4) Uani 1 1 d .
H24 H 0.2332 0.4387 0.3679 0.043 Uiso 1 1 calc R

loop_
_atom_site_aniso_label
_atom_site_aniso_U_11
_atom_site_aniso_U_22
_atom_site_aniso_U_33
_atom_site_aniso_U_23
_atom_site_aniso_U_13
_atom_site_aniso_U_12
N1 0.0372(7) 0.0483(9) 0.0366(8) 0.0176(6) 0.0138(6) 0.0241(6)
C1 0.0333(7) 0.0260(8) 0.0329(8) 0.0042(6) 0.0013(6) 0.0018(6)
C2 0.0483(9) 0.0351(9) 0.0316(9) 0.0087(7) 0.0043(7) -0.0002(7)
C3 0.0481(9) 0.0399(10) 0.0335(9) 0.0035(7) 0.0171(7) -0.0027(7)
C4 0.0312(7) 0.0343(9) 0.0378(9) -0.0013(7) 0.0121(6) 0.0017(6)
C5 0.0241(6) 0.0305(8) 0.0338(8) 0.0038(6) 0.0016(6) 0.0073(6)
C6 0.0318(7) 0.0326(9) 0.0303(8) 0.0003(7) -0.0035(6) 0.0026(6)
C7 0.0396(8) 0.0263(8) 0.0289(8) -0.0012(6) 0.0046(6) 0.0062(6)
C8 0.0290(7) 0.0253(8) 0.0319(8) 0.0049(6) 0.0078(6) 0.0085(6)
C9 0.0208(6) 0.0244(7) 0.0287(8) 0.0033(6) 0.0034(5) 0.0072(5)
C10 0.0212(6) 0.0278(8) 0.0314(8) 0.0014(6) 0.0063(5) 0.0089(5)
C11 0.0245(6) 0.0247(7) 0.0294(8) -0.0011(6) 0.0055(5) 0.0008(5)
C12 0.0235(6) 0.0246(7) 0.0275(7) 0.0051(6) 0.0052(5) 0.0056(5)
C13 0.0228(6) 0.0224(7) 0.0268(7) 0.0052(6) 0.0052(5) 0.0053(5)
C14 0.0252(6) 0.0218(7) 0.0281(8) 0.0003(6) 0.0025(5) 0.0006(5)
C15 0.0206(6) 0.0254(7) 0.0279(7) 0.0020(6) 0.0029(5) 0.0053(5)
C16 0.0254(6) 0.0226(7) 0.0317(8) 0.0000(6) 0.0061(6) 0.0077(5)
C17 0.0291(7) 0.0290(8) 0.0399(9) 0.0078(7) 0.0085(6) 0.0139(6)
C18 0.0231(6) 0.0283(8) 0.0334(8) 0.0066(6) 0.0060(6) 0.0087(5)
C19 0.0362(8) 0.0279(8) 0.0302(8) 0.0040(6) 0.0060(6) 0.0068(6)
C20 0.0473(9) 0.0375(9) 0.0396(10) 0.0103(7) 0.0058(7) 0.0155(7)
C21 0.0648(12) 0.0426(11) 0.0403(10) 0.0144(8) 0.0011(9) 0.0138(9)
C22 0.0663(12) 0.0410(10) 0.0307(9) 0.0075(8) 0.0040(8) -0.0032(9)
C23 0.0471(9) 0.0420(10) 0.0329(9) -0.0037(8) 0.0105(7) -0.0064(8)
C24 0.0352(8) 0.0365(9) 0.0319(9) 0.0005(7) 0.0052(6) 0.0033(7)

loop_
_atom_type_symbol
_atom_type_description
_atom_type_scat_dispersion_real
_atom_type_scat_dispersion_imag
_atom_type_scat_source
C C 0.0033 0.0016 'International Tables Vol C Tables 4.2.6.8 and 6.1.1.4'
H H 0.0000 0.0000 'International Tables Vol C Tables 4.2.6.8 and 6.1.1.4'
N N 0.0061 0.0033 'International Tables Vol C Tables 4.2.6.8 and 6.1.1.4'

loop_
_geom_angle_atom_site_label_1
_geom_angle_atom_site_label_2
_geom_angle_atom_site_label_3
_geom_angle
C19 N1 C17 122.31(12)
C19 N1 C18 122.67(12)
C17 N1 C18 113.55(12)
C14 C1 C2 119.47(15)
C3 C2 C1 120.55(15)
C2 C3 C4 120.31(15)
C11 C4 C3 119.66(15)
C12 C5 C6 119.70(13)
C7 C6 C5 120.12(14)
C6 C7 C8 120.61(14)
C13 C8 C7 119.48(13)
C13 C9 C14 107.23(11)
C13 C9 C15 107.04(11)
C14 C9 C15 106.39(11)
C11 C10 C12 107.47(11)
C11 C10 C16 105.82(11)
C12 C10 C16 107.58(11)
C4 C11 C14 119.98(14)
C4 C11 C10 126.62(13)
C14 C11 C10 113.40(12)
C5 C12 C13 120.15(13)
C5 C12 C10 126.64(12)
C13 C12 C10 113.21(12)
C8 C13 C12 119.92(13)
C8 C13 C9 126.98(12)
C12 C13 C9 113.10(12)
C1 C14 C11 120.02(13)
C1 C14 C9 127.08(13)
C11 C14 C9 112.90(12)
C18 C15 C16 105.81(11)
C18 C15 C9 114.68(11)
C16 C15 C9 109.20(10)
C17 C16 C10 114.11(12)
C17 C16 C15 106.49(11)
C10 C16 C15 109.52(11)
N1 C17 C16 105.87(11)
N1 C18 C15 105.87(11)
N1 C19 C24 121.64(14)
N1 C19 C20 120.37(14)
C24 C19 C20 117.99(15)
C21 C20 C19 120.60(16)
C22 C21 C20 121.04(17)
C21 C22 C23 119.08(16)
C22 C23 C24 120.98(16)
C23 C24 C19 120.29(16)

loop_
_geom_bond_atom_site_label_1
_geom_bond_atom_site_label_2
_geom_bond_distance
N1 C19 1.378(2)
N1 C17 1.4379(18)
N1 C18 1.4390(18)
C1 C14 1.385(2)
C1 C2 1.391(2)
C2 C3 1.377(2)
C3 C4 1.388(2)
C4 C11 1.387(2)
C5 C12 1.381(2)
C5 C6 1.386(2)
C6 C7 1.379(2)
C7 C8 1.389(2)
C8 C13 1.381(2)
C9 C13 1.5131(19)
C9 C14 1.5165(19)
C9 C15 1.5587(19)
C10 C11 1.509(2)
C10 C12 1.509(2)
C10 C16 1.5520(19)
C11 C14 1.3988(19)
C12 C13 1.3995(18)
C15 C18 1.530(2)
C15 C16 1.5566(18)
C16 C17 1.525(2)
C19 C24 1.399(2)
C19 C20 1.400(2)
C20 C21 1.380(2)
C21 C22 1.372(3)
C22 C23 1.380(3)
C23 C24 1.384(2)
